data_4335280
loop_
_publ_author_name
'Xinsong Lin'
'Arthur Mar'

_publ_contact_author_address
; Department of Chemistry
  University of Alberta
  Edmonton, AB
  Canada  T6G 2G2
;
_publ_contact_author_email arthur.mar@ualberta.ca
_publ_contact_author_fax '(780) 492-8231'
_publ_contact_author_name 'Dr. Arthur Mar'
_publ_contact_author_phone '(780) 492-5592'
_publ_section_title
;
 Homologous Series of Rare-Earth Zinc Arsenides REZn2-xAs2.n(REAs) (RE=
 La-Nd, Sm;n= 3, 4, 5, 6)
;
_journal_name_full 'Inorganic Chemistry'
_journal_page_first 7261
_journal_page_last 7270
_journal_paper_doi 10.1021/ic400933v
_journal_volume 52
_journal_year 2013
_chemical_formula_structural 'Pr7 Zn1.80 As8'
_chemical_formula_sum 'As8 Pr7 Zn1.8'
_chemical_formula_weight 1703.40
_chemical_name_common 'praseodymium zinc arsenide (7/1.8/8)'
_chemical_name_systematic 'praseodymium zinc arsenide (7/1.8/8)'
_space_group_IT_number 164
_symmetry_cell_setting trigonal
_symmetry_space_group_name_Hall '-P 3 2"'
_symmetry_space_group_name_H-M 'P -3 m 1'
_atom_sites_solution_primary direct
_atom_sites_solution_secondary difmap
_audit_creation_method SHELXL-97
_cell_angle_alpha 90.00
_cell_angle_beta 90.00
_cell_angle_gamma 120.00
_cell_formula_units_Z 1
_cell_length_a 4.254(7)
_cell_length_b 4.254(7)
_cell_length_c 27.82(5)
_cell_measurement_reflns_used 780
_cell_measurement_temperature 296(2)
_cell_measurement_theta_max 30.08
_cell_measurement_theta_min 5.87
_cell_volume 436.0(13)
_computing_cell_refinement 'Bruker SAINT 7.68A (Bruker, 2009)'
_computing_data_collection 'Bruker SMART 5.054 (Bruker, 1999)'
_computing_data_reduction 'Bruker SAINT 7.68A'
_computing_molecular_graphics 'ATOMS 5.1 (Dowty, 1999)'
_computing_publication_material 'Bruker SHELXTL 6.12'
_computing_structure_refinement 'Bruker SHELXTL 6.12'
_computing_structure_solution 'Bruker SHELXTL 6.12'
_diffrn_ambient_temperature 296(2)
_diffrn_measured_fraction_theta_full 0.986
_diffrn_measured_fraction_theta_max 0.986
_diffrn_measurement_device_type 'Bruker PLATFORM/SMART APEX II CCD'
_diffrn_measurement_method '\f and \w scans'
_diffrn_radiation_monochromator graphite
_diffrn_radiation_source 'fine-focus sealed tube'
_diffrn_radiation_type MoK\a
_diffrn_radiation_wavelength 0.71073
_diffrn_reflns_av_R_equivalents 0.0827
_diffrn_reflns_av_sigmaI/netI 0.0740
_diffrn_reflns_limit_h_max 6
_diffrn_reflns_limit_h_min -6
_diffrn_reflns_limit_k_max 6
_diffrn_reflns_limit_k_min -6
_diffrn_reflns_limit_l_max 42
_diffrn_reflns_limit_l_min -42
_diffrn_reflns_number 6105
_diffrn_reflns_theta_full 33.26
_diffrn_reflns_theta_max 33.26
_diffrn_reflns_theta_min 2.20
_exptl_absorpt_coefficient_mu 36.604
_exptl_absorpt_correction_T_max 0.5688
_exptl_absorpt_correction_T_min 0.4641
_exptl_absorpt_correction_type numerical
_exptl_absorpt_process_details 'Bruker SHELXTL 6.12 (Sheldrick, 2001)'
_exptl_crystal_colour black
_exptl_crystal_density_diffrn 6.487
_exptl_crystal_description irregular
_exptl_crystal_F_000 731
_exptl_crystal_size_max 0.03
_exptl_crystal_size_mid 0.03
_exptl_crystal_size_min 0.02
_refine_diff_density_max 5.341
_refine_diff_density_min -2.426
_refine_diff_density_rms 0.455
_refine_ls_extinction_coef 0.0009(3)
_refine_ls_extinction_expression Fc^*^=kFc[1+0.001xFc^2^\l^3^/sin(2\q)]^-1/4^
_refine_ls_extinction_method SHELXL
_refine_ls_goodness_of_fit_ref 1.043
_refine_ls_matrix_type full
_refine_ls_number_parameters 29
_refine_ls_number_reflns 764
_refine_ls_number_restraints 0
_refine_ls_restrained_S_all 1.043
_refine_ls_R_factor_all 0.0780
_refine_ls_R_factor_gt 0.0380
_refine_ls_shift/su_max 0.001
_refine_ls_shift/su_mean 0.000
_refine_ls_structure_factor_coef Fsqd
_refine_ls_weighting_details 'calc w=1/[\s^2^(Fo^2^)+(0.0200P)^2^+0.0000P] where P=(Fo^2^+2Fc^2^)/3'
_refine_ls_weighting_scheme calc
_refine_ls_wR_factor_gt 0.0922
_refine_ls_wR_factor_ref 0.1093
_reflns_number_gt 473
_reflns_number_total 764
_reflns_threshold_expression I>2\s(I)
_cod_data_source_file ic400933v_si_002_1.cif
_cod_data_source_block pr7zn1.8as8
_cod_original_cell_volume 436.0(12)
_cod_original_formula_sum 'As8 Pr7 Zn1.80'
_cod_database_code 4335280

loop_
_symmetry_equiv_pos_as_xyz
'x, y, z'
'-y, x-y, z'
'-x+y, -x, z'
'y, x, -z'
'x-y, -y, -z'
'-x, -x+y, -z'
'-x, -y, -z'
'y, -x+y, -z'
'x-y, x, -z'
'-y, -x, z'
'-x+y, y, z'
'x, x-y, z'

loop_
_atom_site_label
_atom_site_type_symbol
_atom_site_fract_x
_atom_site_fract_y
_atom_site_fract_z
_atom_site_U_iso_or_equiv
_atom_site_adp_type
_atom_site_occupancy
_atom_site_symmetry_multiplicity
_atom_site_calc_flag
_atom_site_refinement_flags
Pr1 Pr 0.3333 0.6667 0.24995(3) 0.0098(2) Uani 1 6 d S
Pr2 Pr 0.3333 0.6667 0.87497(3) 0.0098(2) Uani 1 6 d S
Pr3 Pr 0.0000 0.0000 0.37525(3) 0.0123(2) Uani 1 6 d S
Pr4 Pr 0.0000 0.0000 0.0000 0.0097(3) Uani 1 12 d S
Zn Zn 0.3333 0.6667 0.53265(9) 0.0237(8) Uani 0.879(9) 6 d SP
As1 As 0.3333 0.6667 0.06291(5) 0.0097(3) Uani 1 6 d S
As2 As 0.3333 0.6667 0.44056(6) 0.0130(4) Uani 1 6 d S
As3 As 0.3333 0.6667 0.68541(5) 0.0099(3) Uani 1 6 d S
As4 As 0.0000 0.0000 0.18862(5) 0.0090(3) Uani 1 6 d S

loop_
_atom_site_aniso_label
_atom_site_aniso_U_11
_atom_site_aniso_U_22
_atom_site_aniso_U_33
_atom_site_aniso_U_23
_atom_site_aniso_U_13
_atom_site_aniso_U_12
Pr1 0.0101(3) 0.0101(3) 0.0094(5) 0.000 0.000 0.00503(15)
Pr2 0.0101(3) 0.0101(3) 0.0093(5) 0.000 0.000 0.00503(16)
Pr3 0.0121(3) 0.0121(3) 0.0126(5) 0.000 0.000 0.00605(16)
Pr4 0.0099(4) 0.0099(4) 0.0095(6) 0.000 0.000 0.00493(19)
Zn 0.0262(10) 0.0262(10) 0.0187(15) 0.000 0.000 0.0131(5)
As1 0.0095(5) 0.0095(5) 0.0102(8) 0.000 0.000 0.0048(2)
As2 0.0127(6) 0.0127(6) 0.0137(9) 0.000 0.000 0.0064(3)
As3 0.0100(5) 0.0100(5) 0.0097(8) 0.000 0.000 0.0050(2)
As4 0.0085(5) 0.0085(5) 0.0100(8) 0.000 0.000 0.0042(3)

loop_
_atom_type_symbol
_atom_type_description
_atom_type_scat_dispersion_real
_atom_type_scat_dispersion_imag
_atom_type_scat_source
Zn Zn 0.2839 1.4301 'International Tables Vol C Tables 4.2.6.8 and 6.1.1.4'
As As 0.0499 2.0058 'International Tables Vol C Tables 4.2.6.8 and 6.1.1.4'
Pr Pr -0.2180 2.8214 'International Tables Vol C Tables 4.2.6.8 and 6.1.1.4'

loop_
_geom_angle_atom_site_label_1
_geom_angle_atom_site_label_2
_geom_angle_atom_site_label_3
_geom_angle
_geom_angle_site_symmetry_1
_geom_angle_site_symmetry_3
As4 Pr1 As4 90.68(9) . 1_565
As4 Pr1 As4 90.68(9) . 1_665
As4 Pr1 As4 90.68(10) 1_565 1_665
As4 Pr1 As3 90.32(9) . 7_666
As4 Pr1 As3 178.58(4) 1_565 7_666
As4 Pr1 As3 90.32(9) 1_665 7_666
As4 Pr1 As3 178.58(4) . 7_676
As4 Pr1 As3 90.32(9) 1_565 7_676
As4 Pr1 As3 90.32(9) 1_665 7_676
As3 Pr1 As3 88.66(10) 7_666 7_676
As4 Pr1 As3 90.32(9) . 7_566
As4 Pr1 As3 90.32(9) 1_565 7_566
As4 Pr1 As3 178.58(4) 1_665 7_566
As3 Pr1 As3 88.66(10) 7_666 7_566
As3 Pr1 As3 88.66(10) 7_676 7_566
As1 Pr2 As1 90.19(10) 7_666 7_676
As1 Pr2 As1 90.19(10) 7_666 7_566
As1 Pr2 As1 90.19(10) 7_676 7_566
As1 Pr2 As4 179.36(4) 7_666 7_566
As1 Pr2 As4 90.25(9) 7_676 7_566
As1 Pr2 As4 90.25(9) 7_566 7_566
As1 Pr2 As4 90.25(9) 7_666 7_556
As1 Pr2 As4 179.36(4) 7_676 7_556
As1 Pr2 As4 90.25(9) 7_566 7_556
As4 Pr2 As4 89.29(10) 7_566 7_556
As1 Pr2 As4 90.25(9) 7_666 7_666
As1 Pr2 As4 90.25(9) 7_676 7_666
As1 Pr2 As4 179.36(4) 7_566 7_666
As4 Pr2 As4 89.29(10) 7_566 7_666
As4 Pr2 As4 89.29(10) 7_556 7_666
As3 Pr3 As3 91.09(9) 7_556 7_666
As3 Pr3 As3 91.09(9) 7_556 7_566
As3 Pr3 As3 91.09(9) 7_666 7_566
As3 Pr3 As2 178.00(4) 7_556 .
As3 Pr3 As2 90.31(9) 7_666 .
As3 Pr3 As2 90.31(9) 7_566 .
As3 Pr3 As2 90.31(9) 7_556 1_445
As3 Pr3 As2 178.00(4) 7_666 1_445
As3 Pr3 As2 90.31(9) 7_566 1_445
As2 Pr3 As2 88.25(10) . 1_445
As3 Pr3 As2 90.31(9) 7_556 1_545
As3 Pr3 As2 90.31(9) 7_666 1_545
As3 Pr3 As2 178.00(4) 7_566 1_545
As2 Pr3 As2 88.25(10) . 1_545
As2 Pr3 As2 88.25(10) 1_445 1_545
As3 Pr3 Zn 133.95(5) 7_556 7_666
As3 Pr3 Zn 80.70(13) 7_666 7_666
As3 Pr3 Zn 133.94(5) 7_566 7_666
As2 Pr3 Zn 44.97(5) . 7_666
As2 Pr3 Zn 97.30(14) 1_445 7_666
As2 Pr3 Zn 44.97(5) 1_545 7_666
As3 Pr3 Zn 80.70(13) 7_556 7_556
As3 Pr3 Zn 133.95(5) 7_666 7_556
As3 Pr3 Zn 133.94(5) 7_566 7_556
As2 Pr3 Zn 97.30(14) . 7_556
As2 Pr3 Zn 44.97(5) 1_445 7_556
As2 Pr3 Zn 44.97(5) 1_545 7_556
Zn Pr3 Zn 73.64(11) 7_666 7_556
As3 Pr3 Zn 133.94(5) 7_556 7_566
As3 Pr3 Zn 133.94(5) 7_666 7_566
As3 Pr3 Zn 80.70(13) 7_566 7_566
As2 Pr3 Zn 44.97(5) . 7_566
As2 Pr3 Zn 44.97(5) 1_445 7_566
As2 Pr3 Zn 97.30(14) 1_545 7_566
Zn Pr3 Zn 73.64(11) 7_666 7_566
Zn Pr3 Zn 73.64(11) 7_556 7_566
As1 Pr4 As1 180.0 . 7
As1 Pr4 As1 90.29(10) . 7_665
As1 Pr4 As1 89.71(10) 7 7_665
As1 Pr4 As1 89.71(10) . 1_445
As1 Pr4 As1 90.29(10) 7 1_445
As1 Pr4 As1 180.00(5) 7_665 1_445
As1 Pr4 As1 89.71(10) . 1_545
As1 Pr4 As1 90.29(9) 7 1_545
As1 Pr4 As1 90.29(10) 7_665 1_545
As1 Pr4 As1 89.71(10) 1_445 1_545
As1 Pr4 As1 90.29(10) . 7_565
As1 Pr4 As1 89.71(9) 7 7_565
As1 Pr4 As1 89.71(10) 7_665 7_565
As1 Pr4 As1 90.29(10) 1_445 7_565
As1 Pr4 As1 180.00(5) 1_545 7_565
As2 Zn As2 106.88(7) . 7_666
As2 Zn As2 106.88(7) . 7_676
As2 Zn As2 111.93(7) 7_666 7_676
As2 Zn As2 106.88(7) . 7_566
As2 Zn As2 111.93(7) 7_666 7_566
As2 Zn As2 111.93(7) 7_676 7_566
As2 Zn Zn 53.52(10) . 7_666
As2 Zn Zn 53.37(11) 7_666 7_666
As2 Zn Zn 123.87(4) 7_676 7_666
As2 Zn Zn 123.87(4) 7_566 7_666
As2 Zn Zn 53.52(10) . 7_566
As2 Zn Zn 123.87(4) 7_666 7_566
As2 Zn Zn 123.87(4) 7_676 7_566
As2 Zn Zn 53.37(11) 7_566 7_566
Zn Zn Zn 88.26(14) 7_666 7_566
As2 Zn Zn 53.52(10) . 7_676
As2 Zn Zn 123.87(4) 7_666 7_676
As2 Zn Zn 53.37(11) 7_676 7_676
As2 Zn Zn 123.87(4) 7_566 7_676
Zn Zn Zn 88.26(14) 7_666 7_676
Zn Zn Zn 88.26(14) 7_566 7_676
As2 Zn Pr3 136.21(7) . 7_666
As2 Zn Pr3 57.27(4) 7_666 7_666
As2 Zn Pr3 57.27(4) 7_676 7_666
As2 Zn Pr3 116.91(14) 7_566 7_666
Zn Zn Pr3 98.69(11) 7_666 7_666
Zn Zn Pr3 170.27(10) 7_566 7_666
Zn Zn Pr3 98.69(11) 7_676 7_666
As2 Zn Pr3 136.21(7) . 7_566
As2 Zn Pr3 116.91(14) 7_666 7_566
As2 Zn Pr3 57.27(4) 7_676 7_566
As2 Zn Pr3 57.27(4) 7_566 7_566
Zn Zn Pr3 170.27(10) 7_666 7_566
Zn Zn Pr3 98.69(11) 7_566 7_566
Zn Zn Pr3 98.69(11) 7_676 7_566
Pr3 Zn Pr3 73.64(11) 7_666 7_566
As2 Zn Pr3 136.21(7) . 7_556
As2 Zn Pr3 57.27(4) 7_666 7_556
As2 Zn Pr3 116.91(14) 7_676 7_556
As2 Zn Pr3 57.27(4) 7_566 7_556
Zn Zn Pr3 98.69(11) 7_666 7_556
Zn Zn Pr3 98.69(11) 7_566 7_556
Zn Zn Pr3 170.27(10) 7_676 7_556
Pr3 Zn Pr3 73.64(11) 7_666 7_556
Pr3 Zn Pr3 73.64(11) 7_566 7_556
Pr2 As1 Pr2 90.19(10) 7_666 7_676
Pr2 As1 Pr2 90.19(10) 7_666 7_566
Pr2 As1 Pr2 90.19(10) 7_676 7_566
Pr2 As1 Pr4 179.66(5) 7_666 1_565
Pr2 As1 Pr4 90.05(9) 7_676 1_565
Pr2 As1 Pr4 90.05(9) 7_566 1_565
Pr2 As1 Pr4 90.05(9) 7_666 .
Pr2 As1 Pr4 179.66(5) 7_676 .
Pr2 As1 Pr4 90.05(9) 7_566 .
Pr4 As1 Pr4 89.71(10) 1_565 .
Pr2 As1 Pr4 90.05(9) 7_666 1_665
Pr2 As1 Pr4 90.05(9) 7_676 1_665
Pr2 As1 Pr4 179.66(5) 7_566 1_665
Pr4 As1 Pr4 89.71(10) 1_565 1_665
Pr4 As1 Pr4 89.71(10) . 1_665
Zn As2 Zn 73.12(7) . 7_666
Zn As2 Zn 73.12(7) . 7_676
Zn As2 Zn 111.93(7) 7_666 7_676
Zn As2 Zn 73.12(7) . 7_566
Zn As2 Zn 111.93(7) 7_666 7_566
Zn As2 Zn 111.93(7) 7_676 7_566
Zn As2 Pr3 126.49(7) . .
Zn As2 Pr3 77.76(7) 7_666 .
Zn As2 Pr3 160.39(9) 7_676 .
Zn As2 Pr3 77.76(7) 7_566 .
Zn As2 Pr3 126.49(7) . 1_565
Zn As2 Pr3 160.39(9) 7_666 1_565
Zn As2 Pr3 77.76(7) 7_676 1_565
Zn As2 Pr3 77.76(7) 7_566 1_565
Pr3 As2 Pr3 88.25(10) . 1_565
Zn As2 Pr3 126.49(7) . 1_665
Zn As2 Pr3 77.76(7) 7_666 1_665
Zn As2 Pr3 77.76(7) 7_676 1_665
Zn As2 Pr3 160.39(9) 7_566 1_665
Pr3 As2 Pr3 88.25(10) . 1_665
Pr3 As2 Pr3 88.25(10) 1_565 1_665
Pr3 As3 Pr3 91.09(9) 7_566 7_556
Pr3 As3 Pr3 91.09(9) 7_566 7_666
Pr3 As3 Pr3 91.09(9) 7_556 7_666
Pr3 As3 Pr1 178.28(5) 7_566 7_666
Pr3 As3 Pr1 90.11(9) 7_556 7_666
Pr3 As3 Pr1 90.11(9) 7_666 7_666
Pr3 As3 Pr1 90.11(9) 7_566 7_676
Pr3 As3 Pr1 178.28(5) 7_556 7_676
Pr3 As3 Pr1 90.11(9) 7_666 7_676
Pr1 As3 Pr1 88.66(10) 7_666 7_676
Pr3 As3 Pr1 90.11(9) 7_566 7_566
Pr3 As3 Pr1 90.11(9) 7_556 7_566
Pr3 As3 Pr1 178.28(5) 7_666 7_566
Pr1 As3 Pr1 88.66(10) 7_666 7_566
Pr1 As3 Pr1 88.66(10) 7_676 7_566
Pr1 As4 Pr1 90.68(9) 1_445 .
Pr1 As4 Pr1 90.68(9) 1_445 1_545
Pr1 As4 Pr1 90.68(9) . 1_545
Pr1 As4 Pr2 90.01(9) 1_445 7_556
Pr1 As4 Pr2 179.02(5) . 7_556
Pr1 As4 Pr2 90.01(9) 1_545 7_556
Pr1 As4 Pr2 179.02(5) 1_445 7_666
Pr1 As4 Pr2 90.01(9) . 7_666
Pr1 As4 Pr2 90.01(9) 1_545 7_666
Pr2 As4 Pr2 89.29(10) 7_556 7_666
Pr1 As4 Pr2 90.01(9) 1_445 7_566
Pr1 As4 Pr2 90.01(9) . 7_566
Pr1 As4 Pr2 179.02(5) 1_545 7_566
Pr2 As4 Pr2 89.29(10) 7_556 7_566
Pr2 As4 Pr2 89.29(10) 7_666 7_566

loop_
_geom_bond_atom_site_label_1
_geom_bond_atom_site_label_2
_geom_bond_distance
_geom_bond_site_symmetry_2
Pr1 As4 2.991(4) .
Pr1 As4 2.991(4) 1_565
Pr1 As4 2.991(4) 1_665
Pr1 As3 3.044(4) 7_666
Pr1 As3 3.044(4) 7_676
Pr1 As3 3.044(4) 7_566
Pr2 As1 3.003(4) 7_666
Pr2 As1 3.003(4) 7_676
Pr2 As1 3.003(4) 7_566
Pr2 As4 3.027(4) 7_566
Pr2 As4 3.027(4) 7_556
Pr2 As4 3.027(4) 7_666
Pr3 As3 2.980(4) 7_556
Pr3 As3 2.980(4) 7_666
Pr3 As3 2.980(4) 7_566
Pr3 As2 3.055(4) .
Pr3 As2 3.055(4) 1_445
Pr3 As2 3.055(4) 1_545
Pr3 Zn 3.549(5) 7_666
Pr3 Zn 3.549(5) 7_556
Pr3 Zn 3.549(5) 7_566
Pr4 As1 3.016(4) .
Pr4 As1 3.016(4) 7
Pr4 As1 3.016(4) 7_665
Pr4 As1 3.016(4) 1_445
Pr4 As1 3.016(4) 1_545
Pr4 As1 3.016(4) 7_565
Zn As2 2.562(5) .
Zn As2 2.567(4) 7_666
Zn As2 2.567(4) 7_676
Zn As2 2.567(4) 7_566
Zn Zn 3.055(5) 7_666
Zn Zn 3.055(5) 7_566
Zn Zn 3.055(5) 7_676
Zn Pr3 3.549(5) 7_666
Zn Pr3 3.549(4) 7_566
Zn Pr3 3.549(4) 7_556
As1 Pr2 3.003(4) 7_666
As1 Pr2 3.003(4) 7_676
As1 Pr2 3.003(4) 7_566
As1 Pr4 3.016(4) 1_565
As1 Pr4 3.016(4) 1_665
As2 Zn 2.567(4) 7_666
As2 Zn 2.567(4) 7_676
As2 Zn 2.567(4) 7_566
As2 Pr3 3.055(4) 1_565
As2 Pr3 3.055(4) 1_665
As3 Pr3 2.980(4) 7_566
As3 Pr3 2.980(4) 7_556
As3 Pr3 2.980(4) 7_666
As3 Pr1 3.044(4) 7_666
As3 Pr1 3.044(4) 7_676
As3 Pr1 3.044(4) 7_566
As4 Pr1 2.991(4) 1_445
As4 Pr1 2.991(4) 1_545
As4 Pr2 3.027(4) 7_556
As4 Pr2 3.027(4) 7_666
As4 Pr2 3.027(4) 7_566
